data_7104719
loop_
_publ_author_name
'Abram, Peter D'
'Ellis, David'
'Rosair, Georgina M'
'Welch, Alan J'

_publ_section_title
;
 Exopolyhedral ligand flipping on isomerisation of novel
 supraicosahedral stannacarboranes.
;
_journal_issue 36
_journal_name_full 'Chemical communications (Cambridge, England)'
_journal_page_first 5403
_journal_page_last 5405
_journal_paper_doi 10.1039/b911350a
_journal_volume 34
_journal_year 2009
_chemical_formula_sum 'C4 H16 B10 Sn'
_chemical_formula_weight 290.96
_chemical_name_systematic
;
?
;
_space_group_IT_number 15
_symmetry_cell_setting monoclinic
_symmetry_space_group_name_Hall '-C 2yc'
_symmetry_space_group_name_H-M 'C 1 2/c 1'
_atom_sites_solution_hydrogens geom
_atom_sites_solution_primary direct
_atom_sites_solution_secondary difmap
_audit_creation_method SHELXL-97
_cell_angle_alpha 90.00
_cell_angle_beta 117.586(6)
_cell_angle_gamma 90.00
_cell_formula_units_Z 8
_cell_length_a 27.851(4)
_cell_length_b 7.2391(10)
_cell_length_c 13.2611(19)
_cell_measurement_reflns_used 9727
_cell_measurement_temperature 100(2)
_cell_measurement_theta_max 36.29
_cell_measurement_theta_min 2.93
_cell_volume 2369.7(6)
_computing_cell_refinement 'Bruker APEX2'
_computing_data_collection 'Bruker APEX2'
_computing_data_reduction 'Bruker APEX2'
_computing_molecular_graphics 'Bruker SHELXTL'
_computing_publication_material 'Bruker SHELXTL'
_computing_structure_refinement 'SHELXL-97 (Sheldrick, 1997)'
_computing_structure_solution 'SHELXS-97 (Sheldrick, 1990)'
_diffrn_ambient_temperature 100(2)
_diffrn_measured_fraction_theta_full 0.990
_diffrn_measured_fraction_theta_max 0.853
_diffrn_measurement_device_type 'CCD area detector'
_diffrn_measurement_method 'phi and omega scans'
_diffrn_radiation_monochromator graphite
_diffrn_radiation_source 'fine-focus sealed tube'
_diffrn_radiation_type MoK\a
_diffrn_radiation_wavelength 0.71073
_diffrn_reflns_av_R_equivalents 0.0489
_diffrn_reflns_av_sigmaI/netI 0.0300
_diffrn_reflns_limit_h_max 48
_diffrn_reflns_limit_h_min -47
_diffrn_reflns_limit_k_max 11
_diffrn_reflns_limit_k_min -12
_diffrn_reflns_limit_l_max 22
_diffrn_reflns_limit_l_min -20
_diffrn_reflns_number 40801
_diffrn_reflns_theta_full 25.00
_diffrn_reflns_theta_max 38.67
_diffrn_reflns_theta_min 2.93
_exptl_absorpt_coefficient_mu 2.104
_exptl_absorpt_correction_T_max 0.657
_exptl_absorpt_correction_T_min 0.546
_exptl_absorpt_correction_type multi-scan
_exptl_absorpt_process_details 'Bruker SADABS'
_exptl_crystal_colour colourless
_exptl_crystal_density_diffrn 1.631
_exptl_crystal_density_method 'not measured'
_exptl_crystal_description block
_exptl_crystal_F_000 1120
_exptl_crystal_size_max 0.51
_exptl_crystal_size_mid 0.40
_exptl_crystal_size_min 0.20
_refine_diff_density_max 0.503
_refine_diff_density_min -0.947
_refine_diff_density_rms 0.096
_refine_ls_extinction_method none
_refine_ls_goodness_of_fit_ref 1.052
_refine_ls_hydrogen_treatment mixed
_refine_ls_matrix_type full
_refine_ls_number_parameters 168
_refine_ls_number_reflns 5761
_refine_ls_number_restraints 0
_refine_ls_restrained_S_all 1.052
_refine_ls_R_factor_all 0.0279
_refine_ls_R_factor_gt 0.0207
_refine_ls_shift/su_max 0.001
_refine_ls_shift/su_mean 0.000
_refine_ls_structure_factor_coef Fsqd
_refine_ls_weighting_details 'calc w=1/[\s^2^(Fo^2^)+(0.0122P)^2^+1.4002P] where P=(Fo^2^+2Fc^2^)/3'
_refine_ls_weighting_scheme calc
_refine_ls_wR_factor_gt 0.0432
_refine_ls_wR_factor_ref 0.0451
_reflns_number_gt 5006
_reflns_number_total 5761
_reflns_threshold_expression >2sigma(I)
_cod_data_source_file b911350a.txt
_cod_data_source_block x81996_0m
_cod_depositor_comments
;
The following automatic conversions were performed:
'_symmetry_cell_setting' value 'Monoclinic' changed to 'monoclinic'
according to '/home/saulius/struct/CIF-dictionaries/cif_core.dic'
dictionary named 'cif_core.dic' version 2.4.1 from 2010-06-29.

Automatic conversion script
Id: cif_fix_enum 1527 2010-12-29 10:47:43Z saulius 
;
_cod_original_sg_symbol_H-M C2/c
_cod_database_code 7104719

loop_
_symmetry_equiv_pos_as_xyz
'x, y, z'
'-x, y, -z+1/2'
'x+1/2, y+1/2, z'
'-x+1/2, y+1/2, -z+1/2'
'-x, -y, -z'
'x, -y, z-1/2'
'-x+1/2, -y+1/2, -z'
'x+1/2, -y+1/2, z-1/2'

loop_
_atom_site_label
_atom_site_type_symbol
_atom_site_fract_x
_atom_site_fract_y
_atom_site_fract_z
_atom_site_U_iso_or_equiv
_atom_site_adp_type
_atom_site_occupancy
_atom_site_symmetry_multiplicity
_atom_site_calc_flag
_atom_site_refinement_flags
_atom_site_disorder_assembly
_atom_site_disorder_group
Sn4 Sn 0.118222(3) -0.050673(9) 0.133831(7) 0.01437(2) Uani 1 1 d . . .
C1 C 0.07029(4) 0.23534(13) 0.12104(9) 0.01278(17) Uani 1 1 d . . .
B2 B 0.05187(5) 0.18889(16) -0.00551(11) 0.0144(2) Uani 1 1 d . . .
H2 H 0.0098(6) 0.162(2) -0.0607(13) 0.017 Uiso 1 1 d . . .
B3 B 0.12904(5) 0.28251(16) 0.20810(11) 0.0135(2) Uani 1 1 d . . .
H3 H 0.1366(6) 0.315(2) 0.2920(13) 0.016 Uiso 1 1 d . . .
B5 B 0.08694(5) 0.42728(16) 0.06442(11) 0.0139(2) Uani 1 1 d . . .
H5 H 0.0614(7) 0.539(2) 0.0634(15) 0.017 Uiso 1 1 d . . .
B6 B 0.10222(5) 0.10263(17) -0.04831(11) 0.0138(2) Uani 1 1 d . . .
H6 H 0.0894(7) -0.009(2) -0.1121(14) 0.017 Uiso 1 1 d . . .
B7 B 0.18550(5) 0.20650(16) 0.18209(11) 0.0142(2) Uani 1 1 d . . .
H7 H 0.2224(6) 0.159(2) 0.2534(13) 0.017 Uiso 1 1 d . . .
B8 B 0.16372(5) 0.43671(16) 0.15682(11) 0.0141(2) Uani 1 1 d . . .
H8 H 0.1834(7) 0.5458(19) 0.2173(15) 0.017 Uiso 1 1 d . . .
B9 B 0.07953(5) 0.33148(17) -0.07717(11) 0.0158(2) Uani 1 1 d . . .
H9 H 0.0473(6) 0.381(2) -0.1595(14) 0.019 Uiso 1 1 d . . .
C10 C 0.16891(4) 0.11726(14) 0.05071(9) 0.01295(17) Uani 1 1 d . . .
B11 B 0.13379(6) 0.47631(16) 0.01002(12) 0.0157(2) Uani 1 1 d . . .
H11 H 0.1335(6) 0.614(2) -0.0177(14) 0.019 Uiso 1 1 d . . .
B12 B 0.14411(5) 0.27602(17) -0.05758(11) 0.0162(2) Uani 1 1 d . . .
H12 H 0.1550(6) 0.272(2) -0.1204(14) 0.019 Uiso 1 1 d . . .
B13 B 0.19389(5) 0.33895(18) 0.08084(11) 0.0160(2) Uani 1 1 d . . .
H13 H 0.2332(6) 0.370(2) 0.0929(14) 0.019 Uiso 1 1 d . . .
C11 C 0.02793(5) 0.24173(16) 0.16250(11) 0.0180(2) Uani 1 1 d . . .
H11A H -0.0070 0.2789 0.0998 0.027 Uiso 1 1 calc R . .
H11B H 0.0389 0.3313 0.2247 0.027 Uiso 1 1 calc R . .
H11C H 0.0245 0.1192 0.1898 0.027 Uiso 1 1 calc R . .
C101 C 0.20707(5) -0.03000(16) 0.04504(11) 0.0184(2) Uani 1 1 d . . .
H101 H 0.1930 -0.0741 -0.0334 0.028 Uiso 1 1 calc R . .
H102 H 0.2095 -0.1337 0.0947 0.028 Uiso 1 1 calc R . .
H103 H 0.2431 0.0235 0.0702 0.028 Uiso 1 1 calc R . .

loop_
_atom_site_aniso_label
_atom_site_aniso_U_11
_atom_site_aniso_U_22
_atom_site_aniso_U_33
_atom_site_aniso_U_23
_atom_site_aniso_U_13
_atom_site_aniso_U_12
Sn4 0.01833(4) 0.00955(3) 0.01630(5) 0.00229(2) 0.00894(3) 0.00105(2)
C1 0.0145(4) 0.0092(4) 0.0167(5) 0.0011(3) 0.0090(4) 0.0006(3)
B2 0.0123(5) 0.0135(5) 0.0151(6) -0.0003(4) 0.0045(5) -0.0007(4)
B3 0.0155(5) 0.0135(5) 0.0116(6) 0.0003(4) 0.0063(5) 0.0007(4)
B5 0.0156(5) 0.0111(4) 0.0133(6) 0.0012(4) 0.0053(5) 0.0001(4)
B6 0.0152(5) 0.0136(4) 0.0112(5) -0.0014(4) 0.0048(4) -0.0013(4)
B7 0.0127(5) 0.0155(5) 0.0126(6) -0.0010(4) 0.0043(4) 0.0008(4)
B8 0.0141(5) 0.0135(5) 0.0141(6) -0.0024(4) 0.0060(5) -0.0024(4)
B9 0.0177(5) 0.0153(5) 0.0119(6) 0.0010(4) 0.0048(5) -0.0005(4)
C10 0.0125(4) 0.0136(4) 0.0128(5) -0.0020(3) 0.0059(4) -0.0011(3)
B11 0.0206(6) 0.0123(5) 0.0155(6) 0.0013(4) 0.0093(5) -0.0028(4)
B12 0.0202(6) 0.0170(5) 0.0130(6) -0.0011(4) 0.0089(5) -0.0033(4)
B13 0.0159(5) 0.0164(5) 0.0172(6) -0.0042(4) 0.0089(5) -0.0049(4)
C11 0.0167(5) 0.0188(5) 0.0224(6) -0.0005(4) 0.0122(5) 0.0002(4)
C101 0.0158(5) 0.0194(5) 0.0202(6) -0.0049(4) 0.0084(5) 0.0013(4)

loop_
_atom_type_symbol
_atom_type_description
_atom_type_scat_dispersion_real
_atom_type_scat_dispersion_imag
_atom_type_scat_source
C C 0.0033 0.0016 'International Tables Vol C Tables 4.2.6.8 and 6.1.1.4'
H H 0.0000 0.0000 'International Tables Vol C Tables 4.2.6.8 and 6.1.1.4'
B B 0.0013 0.0007 'International Tables Vol C Tables 4.2.6.8 and 6.1.1.4'
Sn Sn -0.6537 1.4246 'International Tables Vol C Tables 4.2.6.8 and 6.1.1.4'

loop_
_geom_angle_atom_site_label_1
_geom_angle_atom_site_label_2
_geom_angle_atom_site_label_3
_geom_angle
_geom_angle_site_symmetry_1
_geom_angle_site_symmetry_3
_geom_angle_publ_flag
C1 Sn4 C10 87.63(3) . . ?
C1 Sn4 B6 73.02(4) . . ?
C10 Sn4 B6 40.19(4) . . ?
C1 Sn4 B7 72.90(4) . . ?
C10 Sn4 B7 40.13(4) . . ?
B6 Sn4 B7 72.24(4) . . ?
C1 Sn4 B3 35.81(4) . . ?
C10 Sn4 B3 73.73(4) . . ?
B6 Sn4 B3 83.72(4) . . ?
B7 Sn4 B3 42.56(4) . . ?
C1 Sn4 B2 35.82(4) . . ?
C10 Sn4 B2 73.64(4) . . ?
B6 Sn4 B2 42.57(4) . . ?
B7 Sn4 B2 83.48(4) . . ?
B3 Sn4 B2 64.03(4) . . ?
C11 C1 B3 117.13(10) . . ?
C11 C1 B2 118.51(10) . . ?
B3 C1 B2 124.33(9) . . ?
C11 C1 B5 122.66(8) . . ?
B3 C1 B5 75.16(7) . . ?
B2 C1 B5 74.12(8) . . ?
C11 C1 Sn4 119.75(7) . . ?
B3 C1 Sn4 77.17(6) . . ?
B2 C1 Sn4 77.63(6) . . ?
B5 C1 Sn4 117.60(6) . . ?
C1 B2 B9 116.10(9) . . ?
C1 B2 B6 119.26(9) . . ?
B9 B2 B6 57.35(7) . . ?
C1 B2 B5 57.39(6) . . ?
B9 B2 B5 60.70(7) . . ?
B6 B2 B5 99.08(7) . . ?
C1 B2 Sn4 66.56(6) . . ?
B9 B2 Sn4 115.04(7) . . ?
B6 B2 Sn4 66.40(5) . . ?
B5 B2 Sn4 102.41(6) . . ?
C1 B2 H2 119.2(8) . . ?
B9 B2 H2 110.0(8) . . ?
B6 B2 H2 118.3(8) . . ?
B5 B2 H2 128.3(8) . . ?
Sn4 B2 H2 124.1(8) . . ?
C1 B3 B8 115.02(9) . . ?
C1 B3 B7 119.69(9) . . ?
B8 B3 B7 57.43(6) . . ?
C1 B3 B5 56.93(7) . . ?
B8 B3 B5 59.90(7) . . ?
B7 B3 B5 98.75(8) . . ?
C1 B3 Sn4 67.03(6) . . ?
B8 B3 Sn4 115.14(7) . . ?
B7 B3 Sn4 66.85(5) . . ?
B5 B3 Sn4 102.29(6) . . ?
C1 B3 H3 117.5(8) . . ?
B8 B3 H3 112.3(8) . . ?
B7 B3 H3 119.4(8) . . ?
B5 B3 H3 128.8(8) . . ?
Sn4 B3 H3 122.8(8) . . ?
C1 B5 B11 136.02(9) . . ?
C1 B5 B8 101.21(8) . . ?
B11 B5 B8 56.26(7) . . ?
C1 B5 B9 101.77(8) . . ?
B11 B5 B9 56.46(7) . . ?
B8 B5 B9 102.79(8) . . ?
C1 B5 B2 48.48(6) . . ?
B11 B5 B2 106.01(8) . . ?
B8 B5 B2 119.49(8) . . ?
B9 B5 B2 54.80(6) . . ?
C1 B5 B3 47.91(6) . . ?
B11 B5 B3 105.71(8) . . ?
B8 B5 B3 54.70(6) . . ?
B9 B5 B3 119.35(8) . . ?
B2 B5 B3 86.25(7) . . ?
C1 B5 H5 107.5(9) . . ?
B11 B5 H5 116.5(9) . . ?
B8 B5 H5 121.2(9) . . ?
B9 B5 H5 119.3(10) . . ?
B2 B5 H5 118.0(9) . . ?
B3 B5 H5 119.9(10) . . ?
C10 B6 B9 105.24(8) . . ?
C10 B6 B12 59.28(7) . . ?
B9 B6 B12 59.52(7) . . ?
C10 B6 B2 116.86(9) . . ?
B9 B6 B2 59.94(7) . . ?
B12 B6 B2 113.77(8) . . ?
C10 B6 Sn4 69.02(6) . . ?
B9 B6 Sn4 121.01(7) . . ?
B12 B6 Sn4 123.86(8) . . ?
B2 B6 Sn4 71.02(6) . . ?
C10 B6 H6 119.0(8) . . ?
B9 B6 H6 124.7(9) . . ?
B12 B6 H6 117.3(8) . . ?
B2 B6 H6 117.5(8) . . ?
Sn4 B6 H6 105.4(9) . . ?
C10 B7 B13 59.63(7) . . ?
C10 B7 B8 104.97(9) . . ?
B13 B7 B8 59.33(7) . . ?
C10 B7 B3 116.90(9) . . ?
B13 B7 B3 114.10(9) . . ?
B8 B7 B3 60.13(6) . . ?
C10 B7 Sn4 69.00(5) . . ?
B13 B7 Sn4 124.09(8) . . ?
B8 B7 Sn4 120.42(7) . . ?
B3 B7 Sn4 70.59(5) . . ?
C10 B7 H7 118.0(8) . . ?
B13 B7 H7 115.9(8) . . ?
B8 B7 H7 125.2(8) . . ?
B3 B7 H7 118.6(8) . . ?
Sn4 B7 H7 106.2(8) . . ?
B13 B8 B11 61.96(8) . . ?
B13 B8 B7 60.32(7) . . ?
B11 B8 B7 108.24(9) . . ?
B13 B8 B3 117.06(8) . . ?
B11 B8 B3 117.29(9) . . ?
B7 B8 B3 62.44(7) . . ?
B13 B8 B5 108.20(9) . . ?
B11 B8 B5 58.50(7) . . ?
B7 B8 B5 105.91(8) . . ?
B3 B8 B5 65.40(7) . . ?
B13 B8 H8 121.1(9) . . ?
B11 B8 H8 121.6(9) . . ?
B7 B8 H8 122.9(9) . . ?
B3 B8 H8 110.4(9) . . ?
B5 B8 H8 122.3(9) . . ?
B12 B9 B6 60.38(7) . . ?
B12 B9 B11 61.72(7) . . ?
B6 B9 B11 107.86(9) . . ?
B12 B9 B2 117.01(9) . . ?
B6 B9 B2 62.71(7) . . ?
B11 B9 B2 116.21(9) . . ?
B12 B9 B5 107.55(9) . . ?
B6 B9 B5 105.28(8) . . ?
B11 B9 B5 58.15(7) . . ?
B2 B9 B5 64.50(7) . . ?
B12 B9 H9 122.2(8) . . ?
B6 B9 H9 124.6(8) . . ?
B11 B9 H9 121.0(8) . . ?
B2 B9 H9 110.9(8) . . ?
B5 B9 H9 121.4(8) . . ?
C101 C10 B7 116.55(9) . . ?
C101 C10 B6 116.78(9) . . ?
B7 C10 B6 119.39(8) . . ?
C101 C10 B12 116.43(9) . . ?
B7 C10 B12 114.47(8) . . ?
B6 C10 B12 61.68(7) . . ?
C101 C10 B13 116.46(9) . . ?
B7 C10 B13 61.41(7) . . ?
B6 C10 B13 114.48(9) . . ?
B12 C10 B13 62.11(7) . . ?
C101 C10 Sn4 103.40(7) . . ?
B7 C10 Sn4 70.87(5) . . ?
B6 C10 Sn4 70.79(5) . . ?
B12 C10 Sn4 127.61(7) . . ?
B13 C10 Sn4 127.38(7) . . ?
B8 B11 B9 117.04(9) . . ?
B8 B11 B13 58.57(7) . . ?
B9 B11 B13 108.83(9) . . ?
B8 B11 B5 65.23(7) . . ?
B9 B11 B5 65.39(7) . . ?
B13 B11 B5 110.85(9) . . ?
B8 B11 B12 108.60(9) . . ?
B9 B11 B12 58.58(7) . . ?
B13 B11 B12 59.18(7) . . ?
B5 B11 B12 110.79(8) . . ?
B8 B11 H11 117.5(9) . . ?
B9 B11 H11 117.8(9) . . ?
B13 B11 H11 123.9(8) . . ?
B5 B11 H11 115.8(8) . . ?
B12 B11 H11 124.2(8) . . ?
C10 B12 B9 105.50(8) . . ?
C10 B12 B6 59.04(7) . . ?
B9 B12 B6 60.10(7) . . ?
C10 B12 B13 59.11(7) . . ?
B9 B12 B13 110.73(9) . . ?
B6 B12 B13 109.73(9) . . ?
C10 B12 B11 102.63(9) . . ?
B9 B12 B11 59.70(7) . . ?
B6 B12 B11 106.09(8) . . ?
B13 B12 B11 60.33(7) . . ?
C10 B12 H12 121.0(9) . . ?
B9 B12 H12 124.5(9) . . ?
B6 B12 H12 120.2(9) . . ?
B13 B12 H12 118.1(9) . . ?
B11 B12 H12 127.6(9) . . ?
C10 B13 B8 105.25(8) . . ?
C10 B13 B7 58.97(7) . . ?
B8 B13 B7 60.35(7) . . ?
C10 B13 B12 58.78(7) . . ?
B8 B13 B12 110.46(9) . . ?
B7 B13 B12 109.58(9) . . ?
C10 B13 B11 102.51(8) . . ?
B8 B13 B11 59.47(7) . . ?
B7 B13 B11 106.35(8) . . ?
B12 B13 B11 60.49(7) . . ?
C10 B13 H13 120.9(9) . . ?
B8 B13 H13 125.0(9) . . ?
B7 B13 H13 119.8(9) . . ?
B12 B13 H13 118.1(9) . . ?
B11 B13 H13 127.8(9) . . ?
C1 C11 H11A 109.5 . . ?
C1 C11 H11B 109.5 . . ?
H11A C11 H11B 109.5 . . ?
C1 C11 H11C 109.5 . . ?
H11A C11 H11C 109.5 . . ?
H11B C11 H11C 109.5 . . ?
C10 C101 H101 109.5 . . ?
C10 C101 H102 109.5 . . ?
H101 C101 H102 109.5 . . ?
C10 C101 H103 109.5 . . ?
H101 C101 H103 109.5 . . ?
H102 C101 H103 109.5 . . ?

loop_
_geom_bond_atom_site_label_1
_geom_bond_atom_site_label_2
_geom_bond_distance
_geom_bond_site_symmetry_2
_geom_bond_publ_flag
Sn4 C1 2.4266(10) . ?
Sn4 C10 2.4754(10) . ?
Sn4 B6 2.5036(13) . ?
Sn4 B7 2.5052(12) . ?
Sn4 B3 2.5697(12) . ?
Sn4 B2 2.5835(13) . ?
C1 C11 1.5154(15) . ?
C1 B3 1.5419(17) . ?
C1 B2 1.5477(17) . ?
C1 B5 1.7413(15) . ?
B2 B9 1.7999(17) . ?
B2 B6 1.8482(17) . ?
B2 B5 1.9882(17) . ?
B2 H2 1.073(15) . ?
B3 B8 1.8028(17) . ?
B3 B7 1.8429(17) . ?
B3 B5 2.0086(18) . ?
B3 H3 1.059(15) . ?
B5 B11 1.7946(18) . ?
B5 B8 1.9111(18) . ?
B5 B9 1.9209(18) . ?
B5 H5 1.076(15) . ?
B6 C10 1.7107(17) . ?
B6 B9 1.7511(18) . ?
B6 B12 1.7561(17) . ?
B6 H6 1.102(16) . ?
B7 C10 1.7091(16) . ?
B7 B13 1.7514(18) . ?
B7 B8 1.7519(17) . ?
B7 H7 1.081(15) . ?
B8 B13 1.7338(17) . ?
B8 B11 1.750(2) . ?
B8 H8 1.077(16) . ?
B9 B12 1.7409(18) . ?
B9 B11 1.7611(18) . ?
B9 H9 1.102(16) . ?
C10 C101 1.5313(15) . ?
C10 B12 1.7150(17) . ?
C10 B13 1.7209(16) . ?
B11 B13 1.7935(19) . ?
B11 B12 1.7964(18) . ?
B11 H11 1.061(16) . ?
B12 B13 1.7726(19) . ?
B12 H12 1.010(16) . ?
B13 H13 1.056(15) . ?
C11 H11A 0.9800 . ?
C11 H11B 0.9800 . ?
C11 H11C 0.9800 . ?
C101 H101 0.9800 . ?
C101 H102 0.9800 . ?
C101 H103 0.9800 . ?

loop_
_geom_torsion_atom_site_label_1
_geom_torsion_atom_site_label_2
_geom_torsion_atom_site_label_3
_geom_torsion_atom_site_label_4
_geom_torsion
_geom_torsion_site_symmetry_1
_geom_torsion_site_symmetry_2
_geom_torsion_site_symmetry_3
_geom_torsion_site_symmetry_4
_geom_torsion_publ_flag
C10 Sn4 C1 C11 -179.17(9) . . . . ?
B6 Sn4 C1 C11 142.72(9) . . . . ?
B7 Sn4 C1 C11 -141.15(10) . . . . ?
B3 Sn4 C1 C11 -114.11(11) . . . . ?
B2 Sn4 C1 C11 115.94(11) . . . . ?
C10 Sn4 C1 B3 -65.05(6) . . . . ?
B6 Sn4 C1 B3 -103.16(7) . . . . ?
B7 Sn4 C1 B3 -27.04(6) . . . . ?
B2 Sn4 C1 B3 -129.95(9) . . . . ?
C10 Sn4 C1 B2 64.89(6) . . . . ?
B6 Sn4 C1 B2 26.78(6) . . . . ?
B7 Sn4 C1 B2 102.91(6) . . . . ?
B3 Sn4 C1 B2 129.95(9) . . . . ?
C10 Sn4 C1 B5 0.40(8) . . . . ?
B6 Sn4 C1 B5 -37.71(8) . . . . ?
B7 Sn4 C1 B5 38.42(8) . . . . ?
B3 Sn4 C1 B5 65.45(8) . . . . ?
B2 Sn4 C1 B5 -64.49(8) . . . . ?
C11 C1 B2 B9 135.14(10) . . . . ?
B3 C1 B2 B9 -42.70(14) . . . . ?
B5 C1 B2 B9 16.20(9) . . . . ?
Sn4 C1 B2 B9 -107.54(8) . . . . ?
C11 C1 B2 B6 -159.32(9) . . . . ?
B3 C1 B2 B6 22.84(14) . . . . ?
B5 C1 B2 B6 81.74(9) . . . . ?
Sn4 C1 B2 B6 -42.00(8) . . . . ?
C11 C1 B2 B5 118.94(10) . . . . ?
B3 C1 B2 B5 -58.90(10) . . . . ?
Sn4 C1 B2 B5 -123.74(6) . . . . ?
C11 C1 B2 Sn4 -117.32(9) . . . . ?
B3 C1 B2 Sn4 64.84(9) . . . . ?
B5 C1 B2 Sn4 123.74(6) . . . . ?
C10 Sn4 B2 C1 -109.45(6) . . . . ?
B6 Sn4 B2 C1 -140.43(8) . . . . ?
B7 Sn4 B2 C1 -69.67(6) . . . . ?
B3 Sn4 B2 C1 -29.93(6) . . . . ?
C1 Sn4 B2 B9 109.06(10) . . . . ?
C10 Sn4 B2 B9 -0.39(7) . . . . ?
B6 Sn4 B2 B9 -31.36(7) . . . . ?
B7 Sn4 B2 B9 39.40(8) . . . . ?
B3 Sn4 B2 B9 79.14(8) . . . . ?
C1 Sn4 B2 B6 140.43(8) . . . . ?
C10 Sn4 B2 B6 30.98(5) . . . . ?
B7 Sn4 B2 B6 70.76(6) . . . . ?
B3 Sn4 B2 B6 110.50(6) . . . . ?
C1 Sn4 B2 B5 45.83(6) . . . . ?
C10 Sn4 B2 B5 -63.62(6) . . . . ?
B6 Sn4 B2 B5 -94.60(8) . . . . ?
B7 Sn4 B2 B5 -23.84(6) . . . . ?
B3 Sn4 B2 B5 15.90(5) . . . . ?
C11 C1 B3 B8 -134.79(10) . . . . ?
B2 C1 B3 B8 43.08(13) . . . . ?
B5 C1 B3 B8 -15.35(9) . . . . ?
Sn4 C1 B3 B8 108.14(8) . . . . ?
C11 C1 B3 B7 159.90(9) . . . . ?
B2 C1 B3 B7 -22.23(15) . . . . ?
B5 C1 B3 B7 -80.66(10) . . . . ?
Sn4 C1 B3 B7 42.84(8) . . . . ?
C11 C1 B3 B5 -119.44(10) . . . . ?
B2 C1 B3 B5 58.43(10) . . . . ?
Sn4 C1 B3 B5 123.49(6) . . . . ?
C11 C1 B3 Sn4 117.07(9) . . . . ?
B2 C1 B3 Sn4 -65.06(9) . . . . ?
B5 C1 B3 Sn4 -123.49(6) . . . . ?
C10 Sn4 B3 C1 109.32(7) . . . . ?
B6 Sn4 B3 C1 69.54(6) . . . . ?
B7 Sn4 B3 C1 140.03(9) . . . . ?
B2 Sn4 B3 C1 29.93(6) . . . . ?
C1 Sn4 B3 B8 -107.97(10) . . . . ?
C10 Sn4 B3 B8 1.35(7) . . . . ?
B6 Sn4 B3 B8 -38.43(8) . . . . ?
B7 Sn4 B3 B8 32.07(7) . . . . ?
B2 Sn4 B3 B8 -78.03(8) . . . . ?
C1 Sn4 B3 B7 -140.03(9) . . . . ?
C10 Sn4 B3 B7 -30.72(6) . . . . ?
B6 Sn4 B3 B7 -70.50(6) . . . . ?
B2 Sn4 B3 B7 -110.10(7) . . . . ?
C1 Sn4 B3 B5 -45.66(6) . . . . ?
C10 Sn4 B3 B5 63.65(6) . . . . ?
B6 Sn4 B3 B5 23.87(6) . . . . ?
B7 Sn4 B3 B5 94.37(8) . . . . ?
B2 Sn4 B3 B5 -15.73(5) . . . . ?
C11 C1 B5 B11 178.75(12) . . . . ?
B3 C1 B5 B11 65.76(14) . . . . ?
B2 C1 B5 B11 -67.23(14) . . . . ?
Sn4 C1 B5 B11 -0.81(17) . . . . ?
C11 C1 B5 B8 126.33(10) . . . . ?
B3 C1 B5 B8 13.34(8) . . . . ?
B2 C1 B5 B8 -119.65(8) . . . . ?
Sn4 C1 B5 B8 -53.22(9) . . . . ?
C11 C1 B5 B9 -127.90(11) . . . . ?
B3 C1 B5 B9 119.11(8) . . . . ?
B2 C1 B5 B9 -13.88(8) . . . . ?
Sn4 C1 B5 B9 52.55(9) . . . . ?
C11 C1 B5 B2 -114.02(12) . . . . ?
B3 C1 B5 B2 132.99(9) . . . . ?
Sn4 C1 B5 B2 66.42(7) . . . . ?
C11 C1 B5 B3 112.99(12) . . . . ?
B2 C1 B5 B3 -132.99(9) . . . . ?
Sn4 C1 B5 B3 -66.56(7) . . . . ?
B9 B2 B5 C1 -163.30(9) . . . . ?
B6 B2 B5 C1 -119.04(9) . . . . ?
Sn4 B2 B5 C1 -51.37(6) . . . . ?
C1 B2 B5 B11 138.23(10) . . . . ?
B9 B2 B5 B11 -25.07(8) . . . . ?
B6 B2 B5 B11 19.19(10) . . . . ?
Sn4 B2 B5 B11 86.86(8) . . . . ?
C1 B2 B5 B8 78.33(10) . . . . ?
B9 B2 B5 B8 -84.97(10) . . . . ?
B6 B2 B5 B8 -40.71(11) . . . . ?
Sn4 B2 B5 B8 26.97(10) . . . . ?
C1 B2 B5 B9 163.30(9) . . . . ?
B6 B2 B5 B9 44.26(7) . . . . ?
Sn4 B2 B5 B9 111.94(7) . . . . ?
C1 B2 B5 B3 32.96(7) . . . . ?
B9 B2 B5 B3 -130.35(8) . . . . ?
B6 B2 B5 B3 -86.08(8) . . . . ?
Sn4 B2 B5 B3 -18.41(6) . . . . ?
B8 B3 B5 C1 163.90(9) . . . . ?
B7 B3 B5 C1 119.86(9) . . . . ?
Sn4 B3 B5 C1 51.80(6) . . . . ?
C1 B3 B5 B11 -138.87(9) . . . . ?
B8 B3 B5 B11 25.03(8) . . . . ?
B7 B3 B5 B11 -19.01(9) . . . . ?
Sn4 B3 B5 B11 -87.08(7) . . . . ?
C1 B3 B5 B8 -163.90(9) . . . . ?
B7 B3 B5 B8 -44.04(7) . . . . ?
Sn4 B3 B5 B8 -112.10(7) . . . . ?
C1 B3 B5 B9 -78.89(10) . . . . ?
B8 B3 B5 B9 85.01(9) . . . . ?
B7 B3 B5 B9 40.97(11) . . . . ?
Sn4 B3 B5 B9 -27.09(10) . . . . ?
C1 B3 B5 B2 -33.29(7) . . . . ?
B8 B3 B5 B2 130.61(8) . . . . ?
B7 B3 B5 B2 86.57(8) . . . . ?
Sn4 B3 B5 B2 18.51(6) . . . . ?
C1 B2 B6 C10 -11.17(14) . . . . ?
B9 B2 B6 C10 92.71(10) . . . . ?
B5 B2 B6 C10 46.42(11) . . . . ?
Sn4 B2 B6 C10 -53.23(8) . . . . ?
C1 B2 B6 B9 -103.88(11) . . . . ?
B5 B2 B6 B9 -46.29(8) . . . . ?
Sn4 B2 B6 B9 -145.94(7) . . . . ?
C1 B2 B6 B12 -77.43(12) . . . . ?
B9 B2 B6 B12 26.45(9) . . . . ?
B5 B2 B6 B12 -19.84(11) . . . . ?
Sn4 B2 B6 B12 -119.49(9) . . . . ?
C1 B2 B6 Sn4 42.06(8) . . . . ?
B9 B2 B6 Sn4 145.94(7) . . . . ?
B5 B2 B6 Sn4 99.65(6) . . . . ?
C1 Sn4 B6 C10 107.12(6) . . . . ?
B7 Sn4 B6 C10 30.13(5) . . . . ?
B3 Sn4 B6 C10 72.16(6) . . . . ?
B2 Sn4 B6 C10 130.06(8) . . . . ?
C1 Sn4 B6 B9 11.50(8) . . . . ?
C10 Sn4 B6 B9 -95.62(10) . . . . ?
B7 Sn4 B6 B9 -65.50(8) . . . . ?
B3 Sn4 B6 B9 -23.47(8) . . . . ?
B2 Sn4 B6 B9 34.44(8) . . . . ?
C1 Sn4 B6 B12 83.47(9) . . . . ?
C10 Sn4 B6 B12 -23.65(7) . . . . ?
B7 Sn4 B6 B12 6.48(8) . . . . ?
B3 Sn4 B6 B12 48.51(9) . . . . ?
B2 Sn4 B6 B12 106.41(10) . . . . ?
C1 Sn4 B6 B2 -22.94(5) . . . . ?
C10 Sn4 B6 B2 -130.06(8) . . . . ?
B7 Sn4 B6 B2 -99.94(6) . . . . ?
B3 Sn4 B6 B2 -57.91(6) . . . . ?
C1 B3 B7 C10 9.87(14) . . . . ?
B8 B3 B7 C10 -92.45(10) . . . . ?
B5 B3 B7 C10 -46.91(10) . . . . ?
Sn4 B3 B7 C10 52.78(7) . . . . ?
C1 B3 B7 B13 76.66(12) . . . . ?
B8 B3 B7 B13 -25.66(9) . . . . ?
B5 B3 B7 B13 19.87(11) . . . . ?
Sn4 B3 B7 B13 119.56(9) . . . . ?
C1 B3 B7 B8 102.32(11) . . . . ?
B5 B3 B7 B8 45.54(7) . . . . ?
Sn4 B3 B7 B8 145.23(8) . . . . ?
C1 B3 B7 Sn4 -42.91(8) . . . . ?
B8 B3 B7 Sn4 -145.23(8) . . . . ?
B5 B3 B7 Sn4 -99.69(6) . . . . ?
C1 Sn4 B7 C10 -107.32(6) . . . . ?
B6 Sn4 B7 C10 -30.16(5) . . . . ?
B3 Sn4 B7 C10 -130.47(8) . . . . ?
B2 Sn4 B7 C10 -72.29(6) . . . . ?
C1 Sn4 B7 B13 -83.37(9) . . . . ?
C10 Sn4 B7 B13 23.95(7) . . . . ?
B6 Sn4 B7 B13 -6.21(8) . . . . ?
B3 Sn4 B7 B13 -106.52(10) . . . . ?
B2 Sn4 B7 B13 -48.33(8) . . . . ?
C1 Sn4 B7 B8 -11.84(8) . . . . ?
C10 Sn4 B7 B8 95.48(10) . . . . ?
B6 Sn4 B7 B8 65.31(9) . . . . ?
B3 Sn4 B7 B8 -35.00(8) . . . . ?
B2 Sn4 B7 B8 23.19(9) . . . . ?
C1 Sn4 B7 B3 23.15(6) . . . . ?
C10 Sn4 B7 B3 130.47(8) . . . . ?
B6 Sn4 B7 B3 100.31(6) . . . . ?
B2 Sn4 B7 B3 58.19(6) . . . . ?
C10 B7 B8 B13 -39.90(8) . . . . ?
B3 B7 B8 B13 -152.64(9) . . . . ?
Sn4 B7 B8 B13 -114.04(9) . . . . ?
C10 B7 B8 B11 0.86(11) . . . . ?
B13 B7 B8 B11 40.76(8) . . . . ?
B3 B7 B8 B11 -111.88(10) . . . . ?
Sn4 B7 B8 B11 -73.28(10) . . . . ?
C10 B7 B8 B3 112.73(9) . . . . ?
B13 B7 B8 B3 152.64(9) . . . . ?
Sn4 B7 B8 B3 38.59(8) . . . . ?
C10 B7 B8 B5 62.30(10) . . . . ?
B13 B7 B8 B5 102.20(9) . . . . ?
B3 B7 B8 B5 -50.43(8) . . . . ?
Sn4 B7 B8 B5 -11.84(11) . . . . ?
C1 B3 B8 B13 -83.88(12) . . . . ?
B7 B3 B8 B13 26.64(9) . . . . ?
B5 B3 B8 B13 -98.74(10) . . . . ?
Sn4 B3 B8 B13 -8.75(13) . . . . ?
C1 B3 B8 B11 -13.17(13) . . . . ?
B7 B3 B8 B11 97.35(10) . . . . ?
B5 B3 B8 B11 -28.03(8) . . . . ?
Sn4 B3 B8 B11 61.96(11) . . . . ?
C1 B3 B8 B7 -110.52(10) . . . . ?
B5 B3 B8 B7 -125.38(8) . . . . ?
Sn4 B3 B8 B7 -35.40(8) . . . . ?
C1 B3 B8 B5 14.86(8) . . . . ?
B7 B3 B8 B5 125.38(8) . . . . ?
Sn4 B3 B8 B5 89.98(7) . . . . ?
C1 B5 B8 B13 99.99(9) . . . . ?
B11 B5 B8 B13 -38.58(8) . . . . ?
B9 B5 B8 B13 -4.97(10) . . . . ?
B2 B5 B8 B13 51.61(11) . . . . ?
B3 B5 B8 B13 112.10(9) . . . . ?
C1 B5 B8 B11 138.57(9) . . . . ?
B9 B5 B8 B11 33.61(7) . . . . ?
B2 B5 B8 B11 90.19(10) . . . . ?
B3 B5 B8 B11 150.68(9) . . . . ?
C1 B5 B8 B7 36.62(10) . . . . ?
B11 B5 B8 B7 -101.95(9) . . . . ?
B9 B5 B8 B7 -68.34(9) . . . . ?
B2 B5 B8 B7 -11.76(12) . . . . ?
B3 B5 B8 B7 48.73(8) . . . . ?
C1 B5 B8 B3 -12.11(7) . . . . ?
B11 B5 B8 B3 -150.68(9) . . . . ?
B9 B5 B8 B3 -117.07(8) . . . . ?
B2 B5 B8 B3 -60.49(9) . . . . ?
C10 B6 B9 B12 39.22(8) . . . . ?
B2 B6 B9 B12 151.77(9) . . . . ?
Sn4 B6 B9 B12 113.61(9) . . . . ?
C10 B6 B9 B11 -1.69(11) . . . . ?
B12 B6 B9 B11 -40.91(8) . . . . ?
B2 B6 B9 B11 110.86(10) . . . . ?
Sn4 B6 B9 B11 72.69(10) . . . . ?
C10 B6 B9 B2 -112.55(9) . . . . ?
B12 B6 B9 B2 -151.77(9) . . . . ?
Sn4 B6 B9 B2 -38.16(8) . . . . ?
C10 B6 B9 B5 -62.56(10) . . . . ?
B12 B6 B9 B5 -101.78(9) . . . . ?
B2 B6 B9 B5 49.99(8) . . . . ?
Sn4 B6 B9 B5 11.82(11) . . . . ?
C1 B2 B9 B12 81.94(12) . . . . ?
B6 B2 B9 B12 -27.49(9) . . . . ?
B5 B2 B9 B12 97.57(10) . . . . ?
Sn4 B2 B9 B12 7.02(12) . . . . ?
C1 B2 B9 B6 109.43(10) . . . . ?
B5 B2 B9 B6 125.06(9) . . . . ?
Sn4 B2 B9 B6 34.50(7) . . . . ?
C1 B2 B9 B11 11.92(14) . . . . ?
B6 B2 B9 B11 -97.50(10) . . . . ?
B5 B2 B9 B11 27.56(9) . . . . ?
Sn4 B2 B9 B11 -63.00(11) . . . . ?
C1 B2 B9 B5 -15.64(9) . . . . ?
B6 B2 B9 B5 -125.06(9) . . . . ?
Sn4 B2 B9 B5 -90.56(7) . . . . ?
C1 B5 B9 B12 -99.45(9) . . . . ?
B11 B5 B9 B12 38.61(8) . . . . ?
B8 B5 B9 B12 5.09(10) . . . . ?
B2 B5 B9 B12 -112.14(9) . . . . ?
B3 B5 B9 B12 -51.39(11) . . . . ?
C1 B5 B9 B6 -36.25(10) . . . . ?
B11 B5 B9 B6 101.80(9) . . . . ?
B8 B5 B9 B6 68.28(9) . . . . ?
B2 B5 B9 B6 -48.95(8) . . . . ?
B3 B5 B9 B6 11.80(12) . . . . ?
C1 B5 B9 B11 -138.05(9) . . . . ?
B8 B5 B9 B11 -33.52(7) . . . . ?
B2 B5 B9 B11 -150.75(9) . . . . ?
B3 B5 B9 B11 -90.00(10) . . . . ?
C1 B5 B9 B2 12.69(7) . . . . ?
B11 B5 B9 B2 150.75(9) . . . . ?
B8 B5 B9 B2 117.23(8) . . . . ?
B3 B5 B9 B2 60.75(9) . . . . ?
B13 B7 C10 C101 107.15(10) . . . . ?
B8 B7 C10 C101 146.90(9) . . . . ?
B3 B7 C10 C101 -149.35(9) . . . . ?
Sn4 B7 C10 C101 -95.79(8) . . . . ?
B13 B7 C10 B6 -103.57(10) . . . . ?
B8 B7 C10 B6 -63.82(11) . . . . ?
B3 B7 C10 B6 -0.07(13) . . . . ?
Sn4 B7 C10 B6 53.49(8) . . . . ?
B13 B7 C10 B12 -33.57(9) . . . . ?
B8 B7 C10 B12 6.18(11) . . . . ?
B3 B7 C10 B12 69.93(11) . . . . ?
Sn4 B7 C10 B12 123.49(8) . . . . ?
B8 B7 C10 B13 39.75(8) . . . . ?
B3 B7 C10 B13 103.50(10) . . . . ?
Sn4 B7 C10 B13 157.06(7) . . . . ?
B13 B7 C10 Sn4 -157.06(7) . . . . ?
B8 B7 C10 Sn4 -117.31(7) . . . . ?
B3 B7 C10 Sn4 -53.56(7) . . . . ?
B9 B6 C10 C101 -146.46(9) . . . . ?
B12 B6 C10 C101 -107.12(10) . . . . ?
B2 B6 C10 C101 149.91(9) . . . . ?
Sn4 B6 C10 C101 95.68(9) . . . . ?
B9 B6 C10 B7 64.34(11) . . . . ?
B12 B6 C10 B7 103.68(10) . . . . ?
B2 B6 C10 B7 0.70(13) . . . . ?
Sn4 B6 C10 B7 -53.52(8) . . . . ?
B9 B6 C10 B12 -39.34(8) . . . . ?
B2 B6 C10 B12 -102.98(10) . . . . ?
Sn4 B6 C10 B12 -157.20(7) . . . . ?
B9 B6 C10 B13 -5.35(11) . . . . ?
B12 B6 C10 B13 33.98(9) . . . . ?
B2 B6 C10 B13 -68.99(11) . . . . ?
Sn4 B6 C10 B13 -123.22(8) . . . . ?
B9 B6 C10 Sn4 117.86(8) . . . . ?
B12 B6 C10 Sn4 157.20(7) . . . . ?
B2 B6 C10 Sn4 54.22(8) . . . . ?
C1 Sn4 C10 C101 179.77(7) . . . . ?
B6 Sn4 C10 C101 -114.05(9) . . . . ?
B7 Sn4 C10 C101 113.81(9) . . . . ?
B3 Sn4 C10 C101 146.23(8) . . . . ?
B2 Sn4 C10 C101 -146.71(8) . . . . ?
C1 Sn4 C10 B7 65.96(6) . . . . ?
B6 Sn4 C10 B7 132.13(8) . . . . ?
B3 Sn4 C10 B7 32.41(6) . . . . ?
B2 Sn4 C10 B7 99.48(6) . . . . ?
C1 Sn4 C10 B6 -66.18(6) . . . . ?
B7 Sn4 C10 B6 -132.13(8) . . . . ?
B3 Sn4 C10 B6 -99.72(6) . . . . ?
B2 Sn4 C10 B6 -32.66(6) . . . . ?
C1 Sn4 C10 B12 -40.67(9) . . . . ?
B6 Sn4 C10 B12 25.51(8) . . . . ?
B7 Sn4 C10 B12 -106.63(10) . . . . ?
B3 Sn4 C10 B12 -74.22(9) . . . . ?
B2 Sn4 C10 B12 -7.15(8) . . . . ?
C1 Sn4 C10 B13 40.45(9) . . . . ?
B6 Sn4 C10 B13 106.62(11) . . . . ?
B7 Sn4 C10 B13 -25.51(8) . . . . ?
B3 Sn4 C10 B13 6.90(9) . . . . ?
B2 Sn4 C10 B13 73.97(9) . . . . ?
B13 B8 B11 B9 96.47(10) . . . . ?
B7 B8 B11 B9 56.47(12) . . . . ?
B3 B8 B11 B9 -11.31(14) . . . . ?
B5 B8 B11 B9 -41.38(9) . . . . ?
B7 B8 B11 B13 -39.99(8) . . . . ?
B3 B8 B11 B13 -107.77(10) . . . . ?
B5 B8 B11 B13 -137.84(8) . . . . ?
B13 B8 B11 B5 137.84(8) . . . . ?
B7 B8 B11 B5 97.85(9) . . . . ?
B3 B8 B11 B5 30.07(9) . . . . ?
B13 B8 B11 B12 32.94(8) . . . . ?
B7 B8 B11 B12 -7.06(11) . . . . ?
B3 B8 B11 B12 -74.84(11) . . . . ?
B5 B8 B11 B12 -104.91(9) . . . . ?
B12 B9 B11 B8 -96.19(10) . . . . ?
B6 B9 B11 B8 -55.91(12) . . . . ?
B2 B9 B11 B8 11.86(14) . . . . ?
B5 B9 B11 B8 41.31(9) . . . . ?
B12 B9 B11 B13 -32.59(8) . . . . ?
B6 B9 B11 B13 7.69(12) . . . . ?
B2 B9 B11 B13 75.47(11) . . . . ?
B5 B9 B11 B13 104.91(9) . . . . ?
B12 B9 B11 B5 -137.50(9) . . . . ?
B6 B9 B11 B5 -97.22(9) . . . . ?
B2 B9 B11 B5 -29.45(9) . . . . ?
B6 B9 B11 B12 40.28(8) . . . . ?
B2 B9 B11 B12 108.05(10) . . . . ?
B5 B9 B11 B12 137.50(9) . . . . ?
C1 B5 B11 B8 -69.19(14) . . . . ?
B9 B5 B11 B8 -139.64(8) . . . . ?
B2 B5 B11 B8 -115.10(8) . . . . ?
B3 B5 B11 B8 -24.53(7) . . . . ?
C1 B5 B11 B9 70.45(14) . . . . ?
B8 B5 B11 B9 139.64(8) . . . . ?
B2 B5 B11 B9 24.54(8) . . . . ?
B3 B5 B11 B9 115.11(8) . . . . ?
C1 B5 B11 B13 -31.40(17) . . . . ?
B8 B5 B11 B13 37.79(8) . . . . ?
B9 B5 B11 B13 -101.85(9) . . . . ?
B2 B5 B11 B13 -77.31(10) . . . . ?
B3 B5 B11 B13 13.26(11) . . . . ?
C1 B5 B11 B12 32.38(18) . . . . ?
B8 B5 B11 B12 101.57(10) . . . . ?
B9 B5 B11 B12 -38.08(9) . . . . ?
B2 B5 B11 B12 -13.53(12) . . . . ?
B3 B5 B11 B12 77.04(11) . . . . ?
C101 C10 B12 B9 147.36(9) . . . . ?
B7 C10 B12 B9 -71.87(11) . . . . ?
B6 C10 B12 B9 39.67(8) . . . . ?
B13 C10 B12 B9 -105.19(9) . . . . ?
Sn4 C10 B12 B9 12.16(12) . . . . ?
C101 C10 B12 B6 107.68(10) . . . . ?
B7 C10 B12 B6 -111.54(9) . . . . ?
B13 C10 B12 B6 -144.86(9) . . . . ?
Sn4 C10 B12 B6 -27.51(8) . . . . ?
C101 C10 B12 B13 -107.45(10) . . . . ?
B7 C10 B12 B13 33.32(8) . . . . ?
B6 C10 B12 B13 144.86(9) . . . . ?
Sn4 C10 B12 B13 117.35(9) . . . . ?
C101 C10 B12 B11 -150.97(9) . . . . ?
B7 C10 B12 B11 -10.20(11) . . . . ?
B6 C10 B12 B11 101.35(9) . . . . ?
B13 C10 B12 B11 -43.52(8) . . . . ?
Sn4 C10 B12 B11 73.84(10) . . . . ?
B6 B9 B12 C10 -39.16(8) . . . . ?
B11 B9 B12 C10 95.77(9) . . . . ?
B2 B9 B12 C10 -11.01(13) . . . . ?
B5 B9 B12 C10 58.77(10) . . . . ?
B11 B9 B12 B6 134.94(9) . . . . ?
B2 B9 B12 B6 28.15(9) . . . . ?
B5 B9 B12 B6 97.94(9) . . . . ?
B6 B9 B12 B13 -101.47(10) . . . . ?
B11 B9 B12 B13 33.47(9) . . . . ?
B2 B9 B12 B13 -73.32(12) . . . . ?
B5 B9 B12 B13 -3.53(11) . . . . ?
B6 B9 B12 B11 -134.94(9) . . . . ?
B2 B9 B12 B11 -106.78(11) . . . . ?
B5 B9 B12 B11 -37.00(8) . . . . ?
B9 B6 B12 C10 134.79(9) . . . . ?
B2 B6 B12 C10 108.22(10) . . . . ?
Sn4 B6 B12 C10 25.83(8) . . . . ?
C10 B6 B12 B9 -134.79(9) . . . . ?
B2 B6 B12 B9 -26.57(9) . . . . ?
Sn4 B6 B12 B9 -108.96(9) . . . . ?
C10 B6 B12 B13 -31.65(8) . . . . ?
B9 B6 B12 B13 103.15(10) . . . . ?
B2 B6 B12 B13 76.57(11) . . . . ?
Sn4 B6 B12 B13 -5.82(12) . . . . ?
C10 B6 B12 B11 -95.29(9) . . . . ?
B9 B6 B12 B11 39.50(9) . . . . ?
B2 B6 B12 B11 12.93(12) . . . . ?
Sn4 B6 B12 B11 -69.46(11) . . . . ?
B8 B11 B12 C10 10.15(11) . . . . ?
B9 B11 B12 C10 -100.74(9) . . . . ?
B13 B11 B12 C10 42.85(8) . . . . ?
B5 B11 B12 C10 -59.67(11) . . . . ?
B8 B11 B12 B9 110.89(10) . . . . ?
B13 B11 B12 B9 143.59(9) . . . . ?
B5 B11 B12 B9 41.07(9) . . . . ?
B8 B11 B12 B6 71.20(11) . . . . ?
B9 B11 B12 B6 -39.69(9) . . . . ?
B13 B11 B12 B6 103.90(10) . . . . ?
B5 B11 B12 B6 1.38(12) . . . . ?
B8 B11 B12 B13 -32.70(8) . . . . ?
B9 B11 B12 B13 -143.59(9) . . . . ?
B5 B11 B12 B13 -102.51(10) . . . . ?
C101 C10 B13 B8 -147.62(10) . . . . ?
B7 C10 B13 B8 -40.32(8) . . . . ?
B6 C10 B13 B8 71.15(11) . . . . ?
B12 C10 B13 B8 104.97(10) . . . . ?
Sn4 C10 B13 B8 -12.71(13) . . . . ?
C101 C10 B13 B7 -107.30(11) . . . . ?
B6 C10 B13 B7 111.46(9) . . . . ?
B12 C10 B13 B7 145.29(9) . . . . ?
Sn4 C10 B13 B7 27.61(8) . . . . ?
C101 C10 B13 B12 107.41(11) . . . . ?
B7 C10 B13 B12 -145.29(9) . . . . ?
B6 C10 B13 B12 -33.83(8) . . . . ?
Sn4 C10 B13 B12 -117.68(9) . . . . ?
C101 C10 B13 B11 150.99(10) . . . . ?
B7 C10 B13 B11 -101.71(9) . . . . ?
B6 C10 B13 B11 9.76(11) . . . . ?
B12 C10 B13 B11 43.58(8) . . . . ?
Sn4 C10 B13 B11 -74.10(11) . . . . ?
B11 B8 B13 C10 -95.73(9) . . . . ?
B7 B8 B13 C10 39.64(8) . . . . ?
B3 B8 B13 C10 12.41(13) . . . . ?
B5 B8 B13 C10 -58.69(11) . . . . ?
B11 B8 B13 B7 -135.37(9) . . . . ?
B3 B8 B13 B7 -27.23(9) . . . . ?
B5 B8 B13 B7 -98.32(9) . . . . ?
B11 B8 B13 B12 -33.88(8) . . . . ?
B7 B8 B13 B12 101.49(10) . . . . ?
B3 B8 B13 B12 74.26(12) . . . . ?
B5 B8 B13 B12 3.17(11) . . . . ?
B7 B8 B13 B11 135.37(9) . . . . ?
B3 B8 B13 B11 108.14(11) . . . . ?
B5 B8 B13 B11 37.04(8) . . . . ?
B8 B7 B13 C10 -134.09(9) . . . . ?
B3 B7 B13 C10 -108.19(10) . . . . ?
Sn4 B7 B13 C10 -26.06(8) . . . . ?
C10 B7 B13 B8 134.09(9) . . . . ?
B3 B7 B13 B8 25.89(9) . . . . ?
Sn4 B7 B13 B8 108.02(9) . . . . ?
C10 B7 B13 B12 31.12(8) . . . . ?
B8 B7 B13 B12 -102.97(10) . . . . ?
B3 B7 B13 B12 -77.07(11) . . . . ?
Sn4 B7 B13 B12 5.06(12) . . . . ?
C10 B7 B13 B11 94.99(9) . . . . ?
B8 B7 B13 B11 -39.10(8) . . . . ?
B3 B7 B13 B11 -13.21(12) . . . . ?
Sn4 B7 B13 B11 68.93(10) . . . . ?
B9 B12 B13 C10 96.12(9) . . . . ?
B6 B12 B13 C10 31.62(8) . . . . ?
B11 B12 B13 C10 129.35(8) . . . . ?
C10 B12 B13 B8 -95.87(9) . . . . ?
B9 B12 B13 B8 0.25(12) . . . . ?
B6 B12 B13 B8 -64.24(12) . . . . ?
B11 B12 B13 B8 33.48(8) . . . . ?
C10 B12 B13 B7 -31.19(8) . . . . ?
B9 B12 B13 B7 64.93(11) . . . . ?
B6 B12 B13 B7 0.43(12) . . . . ?
B11 B12 B13 B7 98.16(9) . . . . ?
C10 B12 B13 B11 -129.35(8) . . . . ?
B9 B12 B13 B11 -33.23(8) . . . . ?
B6 B12 B13 B11 -97.73(9) . . . . ?
B8 B11 B13 C10 100.48(9) . . . . ?
B9 B11 B13 C10 -10.28(11) . . . . ?
B5 B11 B13 C10 59.78(11) . . . . ?
B12 B11 B13 C10 -42.64(8) . . . . ?
B9 B11 B13 B8 -110.77(9) . . . . ?
B5 B11 B13 B8 -40.70(8) . . . . ?
B12 B11 B13 B8 -143.12(9) . . . . ?
B8 B11 B13 B7 39.51(8) . . . . ?
B9 B11 B13 B7 -71.25(11) . . . . ?
B5 B11 B13 B7 -1.19(12) . . . . ?
B12 B11 B13 B7 -103.61(9) . . . . ?
B8 B11 B13 B12 143.12(9) . . . . ?
B9 B11 B13 B12 32.36(8) . . . . ?
B5 B11 B13 B12 102.42(9) . . . . ?
